data_1505571
loop_
_publ_author_name
'Lumby, Ralph J. R.'
'Joensuu, Pekka M.'
'Lam, Hon Wai'

_publ_section_title
;
 Diastereoselective intermolecular cobalt-catalyzed reductive aldol
 reactions of alpha,beta-unsaturated amides with ketones.
;
_journal_issue 21
_journal_name_full 'Organic letters'
_journal_page_first 4367
_journal_page_last 4370
_journal_paper_doi 10.1021/ol701980e
_journal_volume 9
_journal_year 2007
_chemical_compound_source 'Ralph Lumby'
_chemical_formula_moiety 'C13 H25 N O3'
_chemical_formula_sum 'C13 H25 N O3'
_chemical_formula_weight 243.34
_chemical_name_systematic
; 
 ? 
;
_space_group_IT_number 14
_symmetry_cell_setting monoclinic
_symmetry_space_group_name_Hall '-P 2yn'
_symmetry_space_group_name_H-M 'P 1 21/n 1'
_atom_sites_solution_hydrogens geom
_atom_sites_solution_primary direct
_atom_sites_solution_secondary difmap
_audit_creation_method SHELXL-97
_cell_angle_alpha 90.00
_cell_angle_beta 92.2200(10)
_cell_angle_gamma 90.00
_cell_formula_units_Z 4
_cell_length_a 6.02370(10)
_cell_length_b 10.0110(2)
_cell_length_c 22.8384(5)
_cell_measurement_reflns_used 4741
_cell_measurement_temperature 150(2)
_cell_measurement_theta_max 28.9495
_cell_measurement_theta_min 2.2215
_cell_volume 1376.20(5)
_computing_cell_refinement Saint
_computing_data_reduction Saint
_computing_molecular_graphics Shelxp
_computing_publication_material 'Platon, encifer'
_computing_structure_refinement 'SHELXL-97 (Sheldrick, 1997)'
_computing_structure_solution 'Shelxs Sheldrick'
_diffrn_ambient_temperature 150(2)
_diffrn_measured_fraction_theta_full 1.000
_diffrn_measured_fraction_theta_max 0.949
_diffrn_measurement_device_type 'Bruker Smart Apex CCD'
_diffrn_measurement_method 'Phi and Omega scans'
_diffrn_radiation_monochromator graphite
_diffrn_radiation_source 'fine-focus sealed tube'
_diffrn_radiation_type MoK\a
_diffrn_radiation_wavelength 0.71073
_diffrn_reflns_av_R_equivalents 0.0358
_diffrn_reflns_av_sigmaI/netI 0.0387
_diffrn_reflns_limit_h_max 8
_diffrn_reflns_limit_h_min -7
_diffrn_reflns_limit_k_max 13
_diffrn_reflns_limit_k_min -12
_diffrn_reflns_limit_l_max 28
_diffrn_reflns_limit_l_min -32
_diffrn_reflns_number 16909
_diffrn_reflns_theta_full 27.51
_diffrn_reflns_theta_max 30.48
_diffrn_reflns_theta_min 1.78
_exptl_absorpt_coefficient_mu 0.082
_exptl_absorpt_correction_T_max 0.9774
_exptl_absorpt_correction_T_min 0.8706
_exptl_absorpt_correction_type multi-scan
_exptl_absorpt_process_details 'SADABS 2007/2'
_exptl_crystal_colour colourless
_exptl_crystal_density_diffrn 1.174
_exptl_crystal_density_method 'not measured'
_exptl_crystal_description block
_exptl_crystal_F_000 536
_exptl_crystal_recrystallization_method 'Evaporation of hexane solution'
_exptl_crystal_size_max 0.55
_exptl_crystal_size_mid 0.40
_exptl_crystal_size_min 0.27
_refine_diff_density_max 0.331
_refine_diff_density_min -0.235
_refine_diff_density_rms 0.052
_refine_ls_extinction_method none
_refine_ls_goodness_of_fit_ref 1.033
_refine_ls_hydrogen_treatment mixed
_refine_ls_matrix_type full
_refine_ls_number_parameters 157
_refine_ls_number_reflns 3988
_refine_ls_number_restraints 0
_refine_ls_restrained_S_all 1.033
_refine_ls_R_factor_all 0.0758
_refine_ls_R_factor_gt 0.0509
_refine_ls_shift/su_max 0.000
_refine_ls_shift/su_mean 0.000
_refine_ls_structure_factor_coef Fsqd
_refine_ls_weighting_details 'calc w=1/[\s^2^(Fo^2^)+(0.0649P)^2^+0.2287P] where P=(Fo^2^+2Fc^2^)/3'
_refine_ls_weighting_scheme calc
_refine_ls_wR_factor_gt 0.1206
_refine_ls_wR_factor_ref 0.1317
_reflns_number_gt 2857
_reflns_number_total 3988
_reflns_threshold_expression >2sigma(I)
_cod_data_source_file ol701980e-file005.cif
_cod_data_source_block hl7010
_cod_original_sg_symbol_H-M 'P 21/n'
_cod_database_code 1505571

loop_
_symmetry_equiv_pos_as_xyz
'x, y, z'
'-x+1/2, y+1/2, -z+1/2'
'-x, -y, -z'
'x-1/2, -y-1/2, z-1/2'

loop_
_atom_site_label
_atom_site_type_symbol
_atom_site_fract_x
_atom_site_fract_y
_atom_site_fract_z
_atom_site_U_iso_or_equiv
_atom_site_adp_type
_atom_site_occupancy
_atom_site_symmetry_multiplicity
_atom_site_calc_flag
_atom_site_refinement_flags
C1 C 0.1694(2) -0.11743(14) 0.10942(5) 0.0302(3) Uani 1 1 d .
H1A H 0.0112 -0.0919 0.1119 0.036 Uiso 1 1 calc R
H1B H 0.1835 -0.2132 0.1196 0.036 Uiso 1 1 calc R
C2 C 0.2429(2) -0.09565(14) 0.04759(5) 0.0304(3) Uani 1 1 d .
H2A H 0.3946 -0.1320 0.0439 0.036 Uiso 1 1 calc R
H2B H 0.1421 -0.1447 0.0199 0.036 Uiso 1 1 calc R
O3 O 0.24226(15) 0.04192(10) 0.03251(4) 0.0339(2) Uani 1 1 d .
C4 C 0.3879(2) 0.11315(14) 0.07158(5) 0.0325(3) Uani 1 1 d .
H4A H 0.3908 0.2083 0.0598 0.039 Uiso 1 1 calc R
H4B H 0.5402 0.0771 0.0689 0.039 Uiso 1 1 calc R
C5 C 0.3173(2) 0.10311(13) 0.13430(5) 0.0276(3) Uani 1 1 d .
H5A H 0.4261 0.1501 0.1606 0.033 Uiso 1 1 calc R
H5B H 0.1705 0.1460 0.1381 0.033 Uiso 1 1 calc R
N6 N 0.30466(17) -0.03772(10) 0.15110(4) 0.0261(2) Uani 1 1 d .
C7 C 0.3955(2) -0.09390(13) 0.20005(5) 0.0250(3) Uani 1 1 d .
O8 O 0.37272(17) -0.21481(9) 0.20964(4) 0.0378(3) Uani 1 1 d .
C9 C 0.53585(19) -0.00663(12) 0.24185(5) 0.0222(2) Uani 1 1 d .
H9 H 0.4773 0.0867 0.2392 0.027 Uiso 1 1 calc R
C10 C 0.7736(2) -0.00671(14) 0.21975(6) 0.0315(3) Uani 1 1 d .
H10A H 0.8692 0.0481 0.2458 0.047 Uiso 1 1 calc R
H10B H 0.7729 0.0301 0.1800 0.047 Uiso 1 1 calc R
H10C H 0.8304 -0.0984 0.2194 0.047 Uiso 1 1 calc R
C11 C 0.52219(18) -0.05429(12) 0.30634(5) 0.0210(2) Uani 1 1 d .
O12 O 0.60829(14) -0.18767(9) 0.31224(4) 0.0266(2) Uani 1 1 d .
H12 H 0.542(3) -0.2315(17) 0.2836(7) 0.040 Uiso 1 1 d .
C13 C 0.28055(18) -0.04922(13) 0.32408(5) 0.0247(3) Uani 1 1 d .
H13A H 0.1902 -0.1075 0.2982 0.037 Uiso 1 1 calc R
H13B H 0.2256 0.0427 0.3207 0.037 Uiso 1 1 calc R
H13C H 0.2708 -0.0796 0.3647 0.037 Uiso 1 1 calc R
C14 C 0.66867(18) 0.03645(12) 0.34570(5) 0.0241(3) Uani 1 1 d .
H14A H 0.8256 0.0145 0.3387 0.029 Uiso 1 1 calc R
H14B H 0.6439 0.1297 0.3326 0.029 Uiso 1 1 calc R
C15 C 0.6385(2) 0.03196(13) 0.41197(5) 0.0289(3) Uani 1 1 d .
H15 H 0.4812 0.0563 0.4195 0.035 Uiso 1 1 calc R
C16 C 0.6855(3) -0.10434(16) 0.43872(6) 0.0419(4) Uani 1 1 d .
H16A H 0.5891 -0.1711 0.4193 0.063 Uiso 1 1 calc R
H16B H 0.6564 -0.1019 0.4806 0.063 Uiso 1 1 calc R
H16C H 0.8413 -0.1280 0.4335 0.063 Uiso 1 1 calc R
C17 C 0.7906(2) 0.13631(16) 0.44145(7) 0.0441(4) Uani 1 1 d .
H17A H 0.7590 0.2243 0.4242 0.066 Uiso 1 1 calc R
H17B H 0.9460 0.1127 0.4355 0.066 Uiso 1 1 calc R
H17C H 0.7645 0.1389 0.4835 0.066 Uiso 1 1 calc R

loop_
_atom_site_aniso_label
_atom_site_aniso_U_11
_atom_site_aniso_U_22
_atom_site_aniso_U_33
_atom_site_aniso_U_23
_atom_site_aniso_U_13
_atom_site_aniso_U_12
C1 0.0383(7) 0.0303(7) 0.0220(6) -0.0031(5) -0.0008(5) -0.0075(5)
C2 0.0387(7) 0.0313(7) 0.0209(6) -0.0029(5) -0.0008(5) 0.0034(5)
O3 0.0447(5) 0.0332(6) 0.0232(4) 0.0031(4) -0.0060(4) -0.0011(4)
C4 0.0411(7) 0.0310(7) 0.0252(6) 0.0061(5) -0.0028(5) -0.0048(6)
C5 0.0367(6) 0.0215(6) 0.0243(6) 0.0005(5) -0.0018(5) 0.0012(5)
N6 0.0368(5) 0.0219(6) 0.0196(5) -0.0009(4) -0.0002(4) -0.0047(4)
C7 0.0336(6) 0.0211(6) 0.0205(5) -0.0014(5) 0.0036(5) -0.0017(5)
O8 0.0630(6) 0.0211(5) 0.0287(5) 0.0009(4) -0.0074(4) -0.0076(4)
C9 0.0276(5) 0.0179(6) 0.0212(5) 0.0014(5) 0.0004(4) -0.0013(4)
C10 0.0323(6) 0.0336(7) 0.0292(6) 0.0029(6) 0.0074(5) -0.0028(5)
C11 0.0228(5) 0.0192(6) 0.0209(5) 0.0005(5) 0.0006(4) 0.0013(4)
O12 0.0339(5) 0.0201(5) 0.0257(4) 0.0001(4) -0.0001(3) 0.0046(3)
C13 0.0230(5) 0.0263(6) 0.0248(6) 0.0006(5) 0.0003(4) -0.0011(5)
C14 0.0223(5) 0.0249(6) 0.0248(6) -0.0010(5) -0.0014(4) 0.0000(4)
C15 0.0291(6) 0.0331(7) 0.0241(6) -0.0057(5) -0.0042(5) 0.0043(5)
C16 0.0553(9) 0.0438(9) 0.0258(6) 0.0034(6) -0.0077(6) 0.0055(7)
C17 0.0455(8) 0.0458(9) 0.0398(8) -0.0137(7) -0.0153(6) 0.0010(7)

loop_
_atom_type_symbol
_atom_type_description
_atom_type_scat_dispersion_real
_atom_type_scat_dispersion_imag
_atom_type_scat_source
C C 0.0033 0.0016 'International Tables Vol C Tables 4.2.6.8 and 6.1.1.4'
H H 0.0000 0.0000 'International Tables Vol C Tables 4.2.6.8 and 6.1.1.4'
N N 0.0061 0.0033 'International Tables Vol C Tables 4.2.6.8 and 6.1.1.4'
O O 0.0106 0.0060 'International Tables Vol C Tables 4.2.6.8 and 6.1.1.4'

loop_
_geom_angle_atom_site_label_1
_geom_angle_atom_site_label_2
_geom_angle_atom_site_label_3
_geom_angle
N6 C1 C2 110.64(10)
N6 C1 H1A 109.5
C2 C1 H1A 109.5
N6 C1 H1B 109.5
C2 C1 H1B 109.5
H1A C1 H1B 108.1
O3 C2 C1 111.62(10)
O3 C2 H2A 109.3
C1 C2 H2A 109.3
O3 C2 H2B 109.3
C1 C2 H2B 109.3
H2A C2 H2B 108.0
C4 O3 C2 109.82(9)
O3 C4 C5 111.87(10)
O3 C4 H4A 109.2
C5 C4 H4A 109.2
O3 C4 H4B 109.2
C5 C4 H4B 109.2
H4A C4 H4B 107.9
N6 C5 C4 109.36(10)
N6 C5 H5A 109.8
C4 C5 H5A 109.8
N6 C5 H5B 109.8
C4 C5 H5B 109.8
H5A C5 H5B 108.3
C7 N6 C5 126.54(10)
C7 N6 C1 120.61(10)
C5 N6 C1 112.81(9)
O8 C7 N6 120.66(11)
O8 C7 C9 120.77(10)
N6 C7 C9 118.51(10)
C7 C9 C10 107.16(10)
C7 C9 C11 111.66(9)
C10 C9 C11 113.30(9)
C7 C9 H9 108.2
C10 C9 H9 108.2
C11 C9 H9 108.2
C9 C10 H10A 109.5
C9 C10 H10B 109.5
H10A C10 H10B 109.5
C9 C10 H10C 109.5
H10A C10 H10C 109.5
H10B C10 H10C 109.5
O12 C11 C13 110.52(9)
O12 C11 C14 107.35(9)
C13 C11 C14 110.96(9)
O12 C11 C9 110.00(9)
C13 C11 C9 109.11(9)
C14 C11 C9 108.87(9)
C11 O12 H12 104.1(11)
C11 C13 H13A 109.5
C11 C13 H13B 109.5
H13A C13 H13B 109.5
C11 C13 H13C 109.5
H13A C13 H13C 109.5
H13B C13 H13C 109.5
C15 C14 C11 118.30(10)
C15 C14 H14A 107.7
C11 C14 H14A 107.7
C15 C14 H14B 107.7
C11 C14 H14B 107.7
H14A C14 H14B 107.1
C16 C15 C17 109.74(11)
C16 C15 C14 113.38(11)
C17 C15 C14 108.84(11)
C16 C15 H15 108.2
C17 C15 H15 108.2
C14 C15 H15 108.2
C15 C16 H16A 109.5
C15 C16 H16B 109.5
H16A C16 H16B 109.5
C15 C16 H16C 109.5
H16A C16 H16C 109.5
H16B C16 H16C 109.5
C15 C17 H17A 109.5
C15 C17 H17B 109.5
H17A C17 H17B 109.5
C15 C17 H17C 109.5
H17A C17 H17C 109.5
H17B C17 H17C 109.5

loop_
_geom_bond_atom_site_label_1
_geom_bond_atom_site_label_2
_geom_bond_distance
C1 N6 1.4652(15)
C1 C2 1.5119(17)
C1 H1A 0.9900
C1 H1B 0.9900
C2 O3 1.4195(16)
C2 H2A 0.9900
C2 H2B 0.9900
O3 C4 1.4191(15)
C4 C5 1.5131(17)
C4 H4A 0.9900
C4 H4B 0.9900
C5 N6 1.4639(16)
C5 H5A 0.9900
C5 H5B 0.9900
N6 C7 1.3484(15)
C7 O8 1.2386(15)
C7 C9 1.5254(16)
C9 C10 1.5369(17)
C9 C11 1.5536(16)
C9 H9 1.0000
C10 H10A 0.9800
C10 H10B 0.9800
C10 H10C 0.9800
C11 O12 1.4369(14)
C11 C13 1.5267(15)
C11 C14 1.5331(15)
O12 H12 0.872(17)
C13 H13A 0.9800
C13 H13B 0.9800
C13 H13C 0.9800
C14 C15 1.5320(17)
C14 H14A 0.9900
C14 H14B 0.9900
C15 C16 1.517(2)
C15 C17 1.5288(18)
C15 H15 1.0000
C16 H16A 0.9800
C16 H16B 0.9800
C16 H16C 0.9800
C17 H17A 0.9800
C17 H17B 0.9800
C17 H17C 0.9800
